data_4118936
loop_
_publ_author_name
'Hailong Chen'
'Geoffroy Hautier'
'Gerbrand Ceder'

_publ_section_title
;
 Synthesis, Computed Stability, and Crystal Structure of a New Family of
 Inorganic Compounds: Carbonophosphates
;
_journal_name_full 'Journal of the American Chemical Society'
_journal_page_first 19619
_journal_page_last 19627
_journal_paper_doi 10.1021/ja3040834
_journal_volume 134
_journal_year 2012
_chemical_compound_source synthetic
_chemical_formula_moiety 'C Co O7 P, 3(Na)'
_chemical_formula_structural 'Na3 Co (P O4) (C O3)'
_chemical_formula_sum 'C Co Na3 O7 P'
_chemical_formula_weight 282.88
_chemical_name_common Co-sidorenkite
_chemical_name_systematic ' ?'
_space_group_IT_number 11
_symmetry_cell_setting monoclinic
_symmetry_space_group_name_Hall '-P 2yb'
_symmetry_space_group_name_H-M 'P 1 21/m 1'
_audit_author_name 'Chen, HL'
_audit_creation_date 2012-08-31T16:30
_audit_creation_method 'from EXP file using GSAS2CIF'
_audit_update_record ' 2012-08-31T16:30  Initial CIF as created by GSAS2CIF'
_cell_angle_alpha 90.0
_cell_angle_beta 89.4853(17)
_cell_angle_gamma 90.0
_cell_formula_units_Z 2
_cell_length_a 8.89282(22)
_cell_length_b 6.61758(9)
_cell_length_c 5.14560(7)
_cell_measurement_radiation Synchrotron
_cell_measurement_temperature 300
_cell_measurement_theta_max 22
_cell_measurement_theta_min 2
_cell_measurement_wavelength 0.775192
_cell_volume 302.801(9)
_computing_structure_refinement GSAS
_diffrn_ambient_temperature 300
_diffrn_radiation_wavelength 0.775192
_exptl_absorpt_coefficient_mu 4.176
_exptl_crystal_density_diffrn 3.103
_pd_block_id 2012-08-31T16:30|TEST2|mpc|Overall
_pd_char_atten_coef_mu_calc 2.561
_pd_phase_name
;
;
_pd_prep_temperature 400
_refine_ls_goodness_of_fit_all 2.54
_refine_ls_matrix_type full
_refine_ls_number_parameters 62
_refine_ls_number_restraints 0
_refine_ls_shift/su_max 0.05
_refine_ls_shift/su_mean 0.01
_cod_data_source_file ja3040834_si_003.cif
_cod_data_source_block TEST2_phase_1
_cod_original_cell_volume 302.801(13)
_cod_database_code 4118936

loop_
_symmetry_equiv_pos_site_id
_symmetry_equiv_pos_as_xyz
1 +x,+y,+z
2 -x,+y+1/2,-z
-1 -x,-y,-z
-2 +x,-y+1/2,+z

loop_
_atom_site_type_symbol
_atom_site_label
_atom_site_fract_x
_atom_site_fract_y
_atom_site_fract_z
_atom_site_occupancy
_atom_site_thermal_displace_type
_atom_site_U_iso_or_equiv
_atom_site_symmetry_multiplicity
Co Co1 0.35631(27) 0.75 0.7788(4) 1.0 Uiso 0.0059(6) 2
P P1 0.4128(4) 0.25 0.7036(7) 1.0 Uiso 0.0061(10) 2
Na Na1 0.73266(31) 0.9928(4) 0.7497(7) 1.0 Uiso 0.0269(10) 4
Na Na2 0.0818(5) 0.25 0.7686(10) 1.0 Uiso 0.0122(14) 2
C C1 0.0771(15) 0.75 0.7176(28) 1.0 Uiso 0.0076 2
O O1 0.1243(9) 0.75 0.9509(15) 1.0 Uiso 0.00452 2
O O2 0.1315(11) 0.75 0.5102(19) 1.0 Uiso 0.0291(28) 2
O O3 0.9381(9) 0.75 0.7345(20) 1.0 Uiso 0.043(4) 2
O O4 0.3182(5) 0.4394(6) 0.7766(11) 1.0 Uiso 0.0269(17) 4
O O5 0.5643(8) 0.25 0.8291(15) 1.0 Uiso 0.0053 2
O O6 0.5519(8) 0.75 0.6142(14) 1.0 Uiso 0.036(4) 2

loop_
_atom_type_symbol
_atom_type_number_in_cell
Co 2.0
P 2.0
Na 6.0
C 2.0
O 14.0
